data_7109066
loop_
_publ_author_name
'Corinne A. Allen'
'Jake A. Boissonnault'
'Jordi Cirera'
'Ryan Gulland'
'Francesco Paesani'
'Seth M. Cohen'

_publ_section_title
;
 Chemically crosslinked isoreticular metal-organic frameworks
;
_journal_name_full Chem.Commun.
_journal_page_first 3200
_journal_paper_doi 10.1039/c3cc40635k
_journal_volume 49
_journal_year 2013
_chemical_formula_moiety 'C24 O13 Zn4'
_chemical_formula_sum 'C24 H0 N0 O13 Zn4'
_chemical_formula_weight 759.72
_chemical_name_systematic
;
?
;
_space_group_IT_number 225
_symmetry_cell_setting cubic
_symmetry_space_group_name_Hall '-F 4 2 3'
_symmetry_space_group_name_H-M 'F m -3 m'
_atom_sites_solution_hydrogens constr
_atom_sites_solution_primary direct
_atom_sites_solution_secondary difmap
_audit_creation_method SHELXL-97
_cell_angle_alpha 90.00
_cell_angle_beta 90.00
_cell_angle_gamma 90.00
_cell_formula_units_Z 8
_cell_length_a 25.543(2)
_cell_length_b 25.543(2)
_cell_length_c 25.543(2)
_cell_measurement_reflns_used 622
_cell_measurement_temperature 250(2)
_cell_measurement_theta_max 19.51
_cell_measurement_theta_min 4.51
_cell_volume 16665(2)
_computing_cell_refinement 'Bruker SAINT'
_computing_data_collection 'Bruker APEX2'
_computing_data_reduction 'Bruker SAINT'
_computing_molecular_graphics 'Bruker SHELXTL'
_computing_publication_material 'Bruker SHELXTL'
_computing_structure_refinement 'SHELXL-97 (Sheldrick, 2008)'
_computing_structure_solution 'SHELXS-97 (Sheldrick, 2008)'
_diffrn_ambient_temperature 250(2)
_diffrn_measured_fraction_theta_full 0.986
_diffrn_measured_fraction_theta_max 0.986
_diffrn_measurement_device_type 'Bruker APEX-II CCD'
_diffrn_measurement_method '\f and \w scans'
_diffrn_radiation_monochromator graphite
_diffrn_radiation_source 'fine-focus sealed tube'
_diffrn_radiation_type MoK\a
_diffrn_radiation_wavelength 0.71073
_diffrn_reflns_av_R_equivalents 0.0326
_diffrn_reflns_av_sigmaI/netI 0.0233
_diffrn_reflns_limit_h_max 5
_diffrn_reflns_limit_h_min -19
_diffrn_reflns_limit_k_max 24
_diffrn_reflns_limit_k_min -19
_diffrn_reflns_limit_l_max 24
_diffrn_reflns_limit_l_min -23
_diffrn_reflns_number 2430
_diffrn_reflns_theta_full 19.72
_diffrn_reflns_theta_max 19.72
_diffrn_reflns_theta_min 3.19
_exptl_absorpt_coefficient_mu 1.159
_exptl_absorpt_correction_T_max 0.9187
_exptl_absorpt_correction_T_min 0.8159
_exptl_absorpt_correction_type multi-scan
_exptl_absorpt_process_details SADABS
_exptl_crystal_colour colorless
_exptl_crystal_density_diffrn 0.604
_exptl_crystal_density_meas ?
_exptl_crystal_density_method 'not measured'
_exptl_crystal_description 'square block'
_exptl_crystal_F_000 2944
_exptl_crystal_size_max 0.10
_exptl_crystal_size_mid 0.10
_exptl_crystal_size_min 0.05
_platon_squeeze_details
;
;
_refine_diff_density_max 0.466
_refine_diff_density_min -0.540
_refine_diff_density_rms 0.067
_refine_ls_extinction_method none
_refine_ls_goodness_of_fit_ref 1.132
_refine_ls_hydrogen_treatment constr
_refine_ls_matrix_type full
_refine_ls_number_parameters 25
_refine_ls_number_reflns 430
_refine_ls_number_restraints 0
_refine_ls_restrained_S_all 1.132
_refine_ls_R_factor_all 0.1108
_refine_ls_R_factor_gt 0.0900
_refine_ls_shift/su_max 0.000
_refine_ls_shift/su_mean 0.000
_refine_ls_structure_factor_coef Fsqd
_refine_ls_weighting_details 'calc w=1/[\s^2^(Fo^2^)+(0.2000P)^2^+0.0000P] where P=(Fo^2^+2Fc^2^)/3'
_refine_ls_weighting_scheme calc
_refine_ls_wR_factor_gt 0.2624
_refine_ls_wR_factor_ref 0.2908
_reflns_number_gt 284
_reflns_number_total 430
_reflns_threshold_expression >2sigma(I)
_cod_data_source_file c3cc40635k.txt
_cod_data_source_block IRMOF-3-AM4XL
_cod_depositor_comments
;
The following automatic conversions were performed:

'_exptl_crystal_density_meas' value 'not measured' was changed to '?'
- the value is perceived as not measured.

Automatic conversion script
Id: cif_fix_values 3008 2015-01-20 13:52:24Z robertas 
;
_cod_original_cell_volume 16666(3)
_cod_original_sg_symbol_H-M Fm-3m
_cod_database_code 7109066

loop_
_symmetry_equiv_pos_as_xyz
'x, y, z'
'-y, x, z'
'-x, -y, z'
'y, -x, z'
'x, -z, y'
'x, -y, -z'
'x, z, -y'
'z, y, -x'
'-x, y, -z'
'-z, y, x'
'z, x, y'
'y, z, x'
'-y, -z, x'
'z, -x, -y'
'-y, z, -x'
'-z, -x, y'
'-z, x, -y'
'y, -z, -x'
'y, x, -z'
'-y, -x, -z'
'-x, z, y'
'-x, -z, -y'
'z, -y, x'
'-z, -y, -x'
'x, y+1/2, z+1/2'
'-y, x+1/2, z+1/2'
'-x, -y+1/2, z+1/2'
'y, -x+1/2, z+1/2'
'x, -z+1/2, y+1/2'
'x, -y+1/2, -z+1/2'
'x, z+1/2, -y+1/2'
'z, y+1/2, -x+1/2'
'-x, y+1/2, -z+1/2'
'-z, y+1/2, x+1/2'
'z, x+1/2, y+1/2'
'y, z+1/2, x+1/2'
'-y, -z+1/2, x+1/2'
'z, -x+1/2, -y+1/2'
'-y, z+1/2, -x+1/2'
'-z, -x+1/2, y+1/2'
'-z, x+1/2, -y+1/2'
'y, -z+1/2, -x+1/2'
'y, x+1/2, -z+1/2'
'-y, -x+1/2, -z+1/2'
'-x, z+1/2, y+1/2'
'-x, -z+1/2, -y+1/2'
'z, -y+1/2, x+1/2'
'-z, -y+1/2, -x+1/2'
'x+1/2, y, z+1/2'
'-y+1/2, x, z+1/2'
'-x+1/2, -y, z+1/2'
'y+1/2, -x, z+1/2'
'x+1/2, -z, y+1/2'
'x+1/2, -y, -z+1/2'
'x+1/2, z, -y+1/2'
'z+1/2, y, -x+1/2'
'-x+1/2, y, -z+1/2'
'-z+1/2, y, x+1/2'
'z+1/2, x, y+1/2'
'y+1/2, z, x+1/2'
'-y+1/2, -z, x+1/2'
'z+1/2, -x, -y+1/2'
'-y+1/2, z, -x+1/2'
'-z+1/2, -x, y+1/2'
'-z+1/2, x, -y+1/2'
'y+1/2, -z, -x+1/2'
'y+1/2, x, -z+1/2'
'-y+1/2, -x, -z+1/2'
'-x+1/2, z, y+1/2'
'-x+1/2, -z, -y+1/2'
'z+1/2, -y, x+1/2'
'-z+1/2, -y, -x+1/2'
'x+1/2, y+1/2, z'
'-y+1/2, x+1/2, z'
'-x+1/2, -y+1/2, z'
'y+1/2, -x+1/2, z'
'x+1/2, -z+1/2, y'
'x+1/2, -y+1/2, -z'
'x+1/2, z+1/2, -y'
'z+1/2, y+1/2, -x'
'-x+1/2, y+1/2, -z'
'-z+1/2, y+1/2, x'
'z+1/2, x+1/2, y'
'y+1/2, z+1/2, x'
'-y+1/2, -z+1/2, x'
'z+1/2, -x+1/2, -y'
'-y+1/2, z+1/2, -x'
'-z+1/2, -x+1/2, y'
'-z+1/2, x+1/2, -y'
'y+1/2, -z+1/2, -x'
'y+1/2, x+1/2, -z'
'-y+1/2, -x+1/2, -z'
'-x+1/2, z+1/2, y'
'-x+1/2, -z+1/2, -y'
'z+1/2, -y+1/2, x'
'-z+1/2, -y+1/2, -x'
'-x, -y, -z'
'y, -x, -z'
'x, y, -z'
'-y, x, -z'
'-x, z, -y'
'-x, y, z'
'-x, -z, y'
'-z, -y, x'
'x, -y, z'
'z, -y, -x'
'-z, -x, -y'
'-y, -z, -x'
'y, z, -x'
'-z, x, y'
'y, -z, x'
'z, x, -y'
'z, -x, y'
'-y, z, x'
'-y, -x, z'
'y, x, z'
'x, -z, -y'
'x, z, y'
'-z, y, -x'
'z, y, x'
'-x, -y+1/2, -z+1/2'
'y, -x+1/2, -z+1/2'
'x, y+1/2, -z+1/2'
'-y, x+1/2, -z+1/2'
'-x, z+1/2, -y+1/2'
'-x, y+1/2, z+1/2'
'-x, -z+1/2, y+1/2'
'-z, -y+1/2, x+1/2'
'x, -y+1/2, z+1/2'
'z, -y+1/2, -x+1/2'
'-z, -x+1/2, -y+1/2'
'-y, -z+1/2, -x+1/2'
'y, z+1/2, -x+1/2'
'-z, x+1/2, y+1/2'
'y, -z+1/2, x+1/2'
'z, x+1/2, -y+1/2'
'z, -x+1/2, y+1/2'
'-y, z+1/2, x+1/2'
'-y, -x+1/2, z+1/2'
'y, x+1/2, z+1/2'
'x, -z+1/2, -y+1/2'
'x, z+1/2, y+1/2'
'-z, y+1/2, -x+1/2'
'z, y+1/2, x+1/2'
'-x+1/2, -y, -z+1/2'
'y+1/2, -x, -z+1/2'
'x+1/2, y, -z+1/2'
'-y+1/2, x, -z+1/2'
'-x+1/2, z, -y+1/2'
'-x+1/2, y, z+1/2'
'-x+1/2, -z, y+1/2'
'-z+1/2, -y, x+1/2'
'x+1/2, -y, z+1/2'
'z+1/2, -y, -x+1/2'
'-z+1/2, -x, -y+1/2'
'-y+1/2, -z, -x+1/2'
'y+1/2, z, -x+1/2'
'-z+1/2, x, y+1/2'
'y+1/2, -z, x+1/2'
'z+1/2, x, -y+1/2'
'z+1/2, -x, y+1/2'
'-y+1/2, z, x+1/2'
'-y+1/2, -x, z+1/2'
'y+1/2, x, z+1/2'
'x+1/2, -z, -y+1/2'
'x+1/2, z, y+1/2'
'-z+1/2, y, -x+1/2'
'z+1/2, y, x+1/2'
'-x+1/2, -y+1/2, -z'
'y+1/2, -x+1/2, -z'
'x+1/2, y+1/2, -z'
'-y+1/2, x+1/2, -z'
'-x+1/2, z+1/2, -y'
'-x+1/2, y+1/2, z'
'-x+1/2, -z+1/2, y'
'-z+1/2, -y+1/2, x'
'x+1/2, -y+1/2, z'
'z+1/2, -y+1/2, -x'
'-z+1/2, -x+1/2, -y'
'-y+1/2, -z+1/2, -x'
'y+1/2, z+1/2, -x'
'-z+1/2, x+1/2, y'
'y+1/2, -z+1/2, x'
'z+1/2, x+1/2, -y'
'z+1/2, -x+1/2, y'
'-y+1/2, z+1/2, x'
'-y+1/2, -x+1/2, z'
'y+1/2, x+1/2, z'
'x+1/2, -z+1/2, -y'
'x+1/2, z+1/2, y'
'-z+1/2, y+1/2, -x'
'z+1/2, y+1/2, x'

loop_
_atom_site_label
_atom_site_type_symbol
_atom_site_fract_x
_atom_site_fract_y
_atom_site_fract_z
_atom_site_U_iso_or_equiv
_atom_site_adp_type
_atom_site_occupancy
_atom_site_symmetry_multiplicity
_atom_site_calc_flag
_atom_site_refinement_flags
Zn1 Zn 0.79368(5) 0.70632(5) 0.29368(5) 0.1452(19) Uani 1 6 d S
O13 O 0.7824(4) 0.6343(5) 0.2824(4) 0.229(6) Uani 1 2 d S
O1 O 0.7500 0.7500 0.2500 0.125(7) Uani 1 24 d S
C2 C 0.7500 0.6126(8) 0.2500 0.218(11) Uani 1 4 d S
C1 C 0.7223(8) 0.5238(7) 0.2223(8) 0.308(15) Uani 1 2 d S
C3 C 0.7500 0.5552(10) 0.2500 0.193(8) Uani 1 4 d S

loop_
_atom_site_aniso_label
_atom_site_aniso_U_11
_atom_site_aniso_U_22
_atom_site_aniso_U_33
_atom_site_aniso_U_23
_atom_site_aniso_U_13
_atom_site_aniso_U_12
Zn1 0.1452(19) 0.1452(19) 0.1452(19) 0.0067(7) -0.0067(7) 0.0067(7)
O13 0.264(9) 0.159(10) 0.264(9) -0.020(6) -0.019(8) -0.020(6)
O1 0.125(7) 0.125(7) 0.125(7) 0.000 0.000 0.000
C2 0.28(2) 0.094(16) 0.28(2) 0.000 -0.02(3) 0.000
C1 0.39(2) 0.139(14) 0.39(2) -0.026(8) -0.10(3) -0.026(8)
C3 0.209(14) 0.16(2) 0.209(14) 0.000 -0.037(15) 0.000

loop_
_atom_type_symbol
_atom_type_description
_atom_type_scat_dispersion_real
_atom_type_scat_dispersion_imag
_atom_type_scat_source
C C 0.0033 0.0016 'International Tables Vol C Tables 4.2.6.8 and 6.1.1.4'
O O 0.0106 0.0060 'International Tables Vol C Tables 4.2.6.8 and 6.1.1.4'
Zn Zn 0.2839 1.4301 'International Tables Vol C Tables 4.2.6.8 and 6.1.1.4'

loop_
_geom_angle_atom_site_label_1
_geom_angle_atom_site_label_2
_geom_angle_atom_site_label_3
_geom_angle
_geom_angle_site_symmetry_1
_geom_angle_site_symmetry_3
O13 Zn1 O13 106.0(4) . 86_566
O13 Zn1 O13 106.0(4) . 61_664
O13 Zn1 O13 106.0(4) 86_566 61_664
O13 Zn1 O1 112.7(4) . .
O13 Zn1 O1 112.7(4) 86_566 .
O13 Zn1 O1 112.7(4) 61_664 .
O13 Zn1 Zn1 77.5(4) . 122_565
O13 Zn1 Zn1 125.6(3) 86_566 122_565
O13 Zn1 Zn1 125.6(3) 61_664 122_565
O1 Zn1 Zn1 35.3 . 122_565
O13 Zn1 Zn1 125.6(3) . 75_665
O13 Zn1 Zn1 77.5(4) 86_566 75_665
O13 Zn1 Zn1 125.6(3) 61_664 75_665
O1 Zn1 Zn1 35.3 . 75_665
Zn1 Zn1 Zn1 60.0 122_565 75_665
O13 Zn1 Zn1 125.6(3) . 148_655
O13 Zn1 Zn1 125.6(3) 86_566 148_655
O13 Zn1 Zn1 77.5(4) 61_664 148_655
O1 Zn1 Zn1 35.3 . 148_655
Zn1 Zn1 Zn1 60.0 122_565 148_655
Zn1 Zn1 Zn1 59.999(1) 75_665 148_655
C2 O13 Zn1 127.9(13) . .
Zn1 O1 Zn1 109.475(1) . 122_565
Zn1 O1 Zn1 109.474(1) . 148_655
Zn1 O1 Zn1 109.5 122_565 148_655
Zn1 O1 Zn1 109.5 . 75_665
Zn1 O1 Zn1 109.468(1) 122_565 75_665
Zn1 O1 Zn1 109.468(2) 148_655 75_665
O13 C2 O13 129(2) . 57_655
O13 C2 C3 115.4(10) . .
O13 C2 C3 115.4(10) 57_655 .
C1 C1 C3 128.8(15) 105_565 .
C1 C1 C1 90.000(3) 105_565 57_655
C3 C1 C1 38.8(15) . 57_655
C1 C3 C1 102(3) . 57_655
C1 C3 C2 128.8(15) . .
C1 C3 C2 128.8(15) 57_655 .

loop_
_geom_bond_atom_site_label_1
_geom_bond_atom_site_label_2
_geom_bond_distance
_geom_bond_site_symmetry_2
Zn1 O13 1.883(12) .
Zn1 O13 1.883(12) 86_566
Zn1 O13 1.883(12) 61_664
Zn1 O1 1.933(2) .
Zn1 Zn1 3.156(4) 122_565
Zn1 Zn1 3.156(4) 75_665
Zn1 Zn1 3.156(4) 148_655
O13 C2 1.294(11) .
O1 Zn1 1.933(2) 122_565
O1 Zn1 1.933(2) 148_655
O1 Zn1 1.933(2) 75_665
C2 O13 1.295(11) 57_655
C2 C3 1.47(3) .
C1 C1 1.21(3) 105_565
C1 C3 1.28(2) .
C1 C1 2.00(6) 57_655
C3 C1 1.28(2) 57_655

loop_
_platon_squeeze_void_nr
_platon_squeeze_void_average_x
_platon_squeeze_void_average_y
_platon_squeeze_void_average_z
_platon_squeeze_void_volume
_platon_squeeze_void_count_electrons
_platon_squeeze_void_content
1 -0.014 -0.007 -0.006 12993 1304 ' '
